data_7150498
loop_
_publ_author_name
'Yamauchi, Satoshi'
'Uno, Hidemitsu'

_publ_section_title
;
 Syntheses of the stereoisomers of neolignans morinol C and D
;
_journal_issue 8
_journal_name_full 'Organic &amp;  Biomolecular Chemistry'
_journal_page_first 1323
_journal_paper_doi 10.1039/b211801g
_journal_volume 1
_journal_year 2003
_chemical_formula_moiety 'C33 H32 O7'
_chemical_formula_sum 'C33 H32 O7'
_chemical_formula_weight 540.61
_space_group_IT_number 1
_symmetry_cell_setting triclinic
_symmetry_Int_Tables_number 1
_symmetry_space_group_name_Hall 'P 1'
_symmetry_space_group_name_H-M 'P 1'
_audit_creation_date 'Sat Mar 9 10:07:39 2002'
_audit_creation_method 'by teXsan'
_cell_angle_alpha 82.32(2)
_cell_angle_beta 88.22(2)
_cell_angle_gamma 66.69(2)
_cell_formula_units_Z 2
_cell_length_a 8.962(2)
_cell_length_b 8.981(2)
_cell_length_c 19.587(4)
_cell_measurement_reflns_used 23
_cell_measurement_temperature 298.2
_cell_measurement_theta_max 12.9
_cell_measurement_theta_min 11.1
_cell_volume 1434.4(6)
_computing_cell_refinement 'MSC/AFC Diffractometer Control'
_computing_data_collection 'MSC/AFC Diffractometer Control'
_computing_data_reduction 'teXsan Ver. 1.11'
_computing_publication_material 'teXsan Ver. 1.11'
_computing_structure_refinement 'teXsan Ver. 1.10'
_computing_structure_solution SIR92
_diffrn_measured_fraction_theta_full 1.0669
_diffrn_measured_fraction_theta_max 1.0669
_diffrn_measurement_device_type 'Rigaku AFC5R'
_diffrn_measurement_method w-2q
_diffrn_radiation_type 'Mo Ka'
_diffrn_radiation_wavelength 0.7107
_diffrn_reflns_av_R_equivalents 0.042
_diffrn_reflns_limit_h_max 11
_diffrn_reflns_limit_h_min -10
_diffrn_reflns_limit_k_max 11
_diffrn_reflns_limit_k_min 0
_diffrn_reflns_limit_l_max 25
_diffrn_reflns_limit_l_min -25
_diffrn_reflns_number 7037
_diffrn_reflns_theta_full 27.51
_diffrn_reflns_theta_max 27.51
_diffrn_standards_decay_% 0.93
_diffrn_standards_interval_count 150
_diffrn_standards_number 3
_exptl_absorpt_coefficient_mu 0.087
_exptl_absorpt_correction_T_max 0.999
_exptl_absorpt_correction_T_min 0.982
_exptl_absorpt_correction_type psi-scan
_exptl_absorpt_process_details '(North, Phillips & Mathews, 1968)'
_exptl_crystal_colour Colorless
_exptl_crystal_density_diffrn 1.251
_exptl_crystal_density_method 'not measured'
_exptl_crystal_description Plate
_exptl_crystal_F_000 572
_exptl_crystal_size_max 0.500
_exptl_crystal_size_mid 0.350
_exptl_crystal_size_min 0.130
_refine_diff_density_max 0.59
_refine_diff_density_min -0.56
_refine_ls_abs_structure_details
;
This compound was prepared from the pentose absolute 
stereochemistry of which
was known.
;
_refine_ls_extinction_coef 0.023(3)
_refine_ls_extinction_method 'Zachariasen(1967) type 2 Gaussian isotropic'
_refine_ls_goodness_of_fit_ref 1.207
_refine_ls_hydrogen_treatment mixed
_refine_ls_number_parameters 732
_refine_ls_number_reflns 6970
_refine_ls_R_factor_gt 0.0581
_refine_ls_shift/su_max 0.0000
_refine_ls_structure_factor_coef Fsqd
_refine_ls_weighting_details 'w = 1/[s^2^(Fo^2^) + (0.05000(Max(Fo^2^,0) + 2Fc^2^)/3)^2^]'
_refine_ls_weighting_scheme calc
_refine_ls_wR_factor_ref 0.1486
_reflns_number_gt 4362
_reflns_number_total 7033
_reflns_threshold_expression F^2^>2.0s(F^2^)
_cod_data_source_file b211801g.txt
_cod_data_source_block Butyrolactone
_cod_original_cell_volume 1434.5(6)
_cod_original_sg_symbol_H-M 'P 1         '
_cod_database_code 7150498

loop_
_symmetry_equiv_pos_as_xyz
x,y,z

loop_
_atom_site_label
_atom_site_type_symbol
_atom_site_fract_x
_atom_site_fract_y
_atom_site_fract_z
_atom_site_U_iso_or_equiv
_atom_site_adp_type
_atom_site_occupancy
_atom_site_calc_flag
_atom_site_refinement_flags
_atom_site_disorder_assembly
_atom_site_disorder_group
O1 O 0.601(1) -0.071(1) 0.3227(5) 0.0430(10) Uani 1.00 d . . .
O2 O 0.431(1) -0.113(1) 0.3993(5) 0.053(1) Uani 1.00 d . . .
O3 O 0.725(1) 0.230(1) 0.3712(5) 0.050(1) Uani 1.00 d . . .
O4 O 0.5733(10) 0.180(1) 0.2048(4) 0.0331(8) Uani 1.00 d . . .
O5 O 0.427(1) 0.301(1) 0.4853(5) 0.045(1) Uani 1.00 d . . .
O6 O 0.0831(10) 0.735(1) 0.2953(5) 0.059(1) Uani 1.00 d . . .
O7 O -0.1242(10) 0.631(1) 0.2552(5) 0.053(1) Uani 1.00 d . . .
O8 O 1.0669(10) 0.292(1) 0.5953(5) 0.0450(10) Uani 1.00 d . . .
O9 O 1.0791(10) 0.493(1) 0.5193(5) 0.052(1) Uani 1.00 d . . .
O10 O 0.747(1) 0.187(1) 0.5476(5) 0.048(1) Uani 1.00 d . . .
O11 O 0.8635(10) 0.271(1) 0.7141(4) 0.0342(8) Uani 1.00 d . . .
O12 O 0.631(1) 0.528(1) 0.4337(5) 0.045(1) Uani 1.00 d . . .
O13 O 0.271(1) 0.797(1) 0.6257(5) 0.061(1) Uani 1.00 d . . .
O14 O 0.394(1) 0.987(1) 0.6669(5) 0.056(1) Uani 1.00 d . . .
C1 C 0.511(1) -0.037(1) 0.3788(5) 0.038(1) Uani 1.00 d . . .
C2 C 0.534(1) 0.098(1) 0.4104(5) 0.032(1) Uani 1.00 d . . .
C3 C 0.609(1) 0.173(1) 0.3511(5) 0.033(1) Uani 1.00 d . . .
C4 C 0.698(1) 0.028(1) 0.3121(5) 0.036(1) Uani 1.00 d . . .
C5 C 0.722(1) 0.062(1) 0.2365(5) 0.037(1) Uani 1.00 d . . .
C6 C 0.380(1) 0.208(1) 0.4423(5) 0.036(1) Uani 1.00 d . . .
C7 C 0.248(1) 0.316(1) 0.3905(5) 0.033(1) Uani 1.00 d . . .
C8 C 0.232(1) 0.475(1) 0.3664(5) 0.036(1) Uani 1.00 d . . .
C9 C 0.107(1) 0.577(1) 0.3212(5) 0.038(1) Uani 1.00 d . . .
C10 C -0.005(1) 0.521(1) 0.2990(5) 0.038(1) Uani 1.00 d . . .
C11 C 0.013(1) 0.363(1) 0.3212(5) 0.041(1) Uani 1.00 d . . .
C12 C 0.136(1) 0.261(1) 0.3679(5) 0.039(1) Uani 1.00 d . . .
C13 C 0.564(1) 0.191(1) 0.1303(5) 0.0294(9) Uani 1.00 d . . .
C14 C 0.411(1) 0.345(1) 0.1079(5) 0.029(1) Uani 1.00 d . . .
C15 C 0.306(1) 0.435(1) 0.1542(5) 0.044(1) Uani 1.00 d . . .
C16 C 0.165(1) 0.571(1) 0.1303(5) 0.050(1) Uani 1.00 d . . .
C17 C 0.130(1) 0.616(1) 0.0621(5) 0.047(1) Uani 1.00 d . . .
C18 C 0.235(1) 0.527(1) 0.0151(5) 0.048(1) Uani 1.00 d . . .
C19 C 0.374(1) 0.393(1) 0.0384(5) 0.039(1) Uani 1.00 d . . .
C20 C 0.531(1) 0.046(1) 0.1107(5) 0.036(1) Uani 1.00 d . . .
C21 C 0.442(1) -0.018(1) 0.1542(5) 0.046(2) Uani 1.00 d . . .
C22 C 0.395(1) -0.138(1) 0.1359(5) 0.058(2) Uani 1.00 d . . .
C23 C 0.438(1) -0.195(1) 0.0732(6) 0.063(2) Uani 1.00 d . . .
C24 C 0.527(1) -0.132(1) 0.0293(5) 0.063(2) Uani 1.00 d . . .
C25 C 0.572(1) -0.010(1) 0.0466(5) 0.051(2) Uani 1.00 d . . .
C26 C 0.718(1) 0.207(1) 0.0995(5) 0.032(1) Uani 1.00 d . . .
C27 C 0.854(1) 0.075(1) 0.0862(5) 0.052(2) Uani 1.00 d . . .
C28 C 0.996(1) 0.092(1) 0.0650(5) 0.070(2) Uani 1.00 d . . .
C29 C 1.003(1) 0.242(1) 0.0571(6) 0.067(2) Uani 1.00 d . . .
C30 C 0.868(1) 0.375(1) 0.0705(5) 0.063(2) Uani 1.00 d . . .
C31 C 0.727(1) 0.358(1) 0.0921(5) 0.045(1) Uani 1.00 d . . .
C32 C 0.191(1) 0.800(1) 0.3198(6) 0.080(2) Uani 1.00 d . . .
C33a C -0.259(2) 0.578(2) 0.2458(8) 0.044(3) Uiso 0.50 d P . .
C33b C -0.221(2) 0.577(2) 0.2194(9) 0.063(4) Uiso 0.50 d P . .
C34 C 1.011(1) 0.403(1) 0.5394(5) 0.039(1) Uani 1.00 d . . .
C35 C 0.865(1) 0.391(1) 0.5084(5) 0.033(1) Uani 1.00 d . . .
C36 C 0.812(1) 0.296(1) 0.5671(5) 0.031(1) Uani 1.00 d . . .
C37 C 0.742(1) 0.558(1) 0.4759(5) 0.035(1) Uani 1.00 d . . .
C38 C 0.973(1) 0.192(1) 0.6060(5) 0.035(1) Uani 1.00 d . . .
C39 C 0.968(1) 0.137(1) 0.6810(5) 0.036(1) Uani 1.00 d . . .
C40 C 0.652(1) 0.671(1) 0.5289(5) 0.035(1) Uani 1.00 d . . .
C41 C 0.503(1) 0.676(1) 0.5537(5) 0.035(1) Uani 1.00 d . . .
C42 C 0.420(1) 0.782(1) 0.5995(5) 0.041(1) Uani 1.00 d . . .
C43 C 0.487(1) 0.884(1) 0.6226(5) 0.042(1) Uani 1.00 d . . .
C44 C 0.634(1) 0.878(1) 0.5983(5) 0.043(1) Uani 1.00 d . . .
C45 C 0.717(1) 0.772(1) 0.5518(5) 0.039(1) Uani 1.00 d . . .
C46 C 0.883(1) 0.251(1) 0.7884(5) 0.0307(10) Uani 1.00 d . . .
C47 C 0.879(1) 0.086(1) 0.8186(5) 0.036(1) Uani 1.00 d . . .
C48 C 0.731(1) 0.074(1) 0.8319(5) 0.051(2) Uani 1.00 d . . .
C49 C 0.724(1) -0.075(1) 0.8518(6) 0.075(2) Uani 1.00 d . . .
C50 C 0.863(1) -0.216(1) 0.8607(6) 0.077(2) Uani 1.00 d . . .
C51 C 1.011(1) -0.206(1) 0.8480(5) 0.068(2) Uani 1.00 d . . .
C52 C 1.019(1) -0.058(1) 0.8267(5) 0.047(1) Uani 1.00 d . . .
C53 C 1.038(1) 0.275(1) 0.8071(5) 0.037(1) Uani 1.00 d . . .
C54 C 1.085(1) 0.383(1) 0.7635(5) 0.049(2) Uani 1.00 d . . .
C55 C 1.215(1) 0.418(1) 0.7821(5) 0.060(2) Uani 1.00 d . . .
C56 C 1.296(1) 0.351(1) 0.8434(6) 0.061(2) Uani 1.00 d . . .
C57 C 1.250(1) 0.244(1) 0.8860(5) 0.064(2) Uani 1.00 d . . .
C58 C 1.121(1) 0.206(1) 0.8687(5) 0.048(2) Uani 1.00 d . . .
C59 C 0.739(1) 0.395(1) 0.8123(5) 0.030(1) Uani 1.00 d . . .
C60 C 0.720(1) 0.408(1) 0.8829(5) 0.039(1) Uani 1.00 d . . .
C61 C 0.595(1) 0.538(1) 0.9056(5) 0.043(1) Uani 1.00 d . . .
C62 C 0.486(1) 0.658(1) 0.8600(5) 0.043(1) Uani 1.00 d . . .
C63 C 0.503(1) 0.648(1) 0.7901(5) 0.046(1) Uani 1.00 d . . .
C64 C 0.628(1) 0.517(1) 0.7664(5) 0.042(1) Uani 1.00 d . . .
C65 C 0.196(1) 0.702(1) 0.6015(6) 0.083(3) Uani 1.00 d . . .
C66a C 0.449(2) 1.115(2) 0.6762(8) 0.052(3) Uiso 0.50 d P . .
C66b C 0.465(2) 1.065(2) 0.7046(9) 0.066(4) Uiso 0.50 d P . .
H2 H 0.6163 0.0471 0.4458 0.0389 Uiso 1.00 calc . . .
H3 H 0.5277 0.2574 0.3223 0.0397 Uiso 1.00 calc . . .
H3O H 0.682(8) 0.302(8) 0.393(3) 0.0722 Uiso 1.00 calc . . .
H4 H 0.8031 -0.0336 0.3335 0.0435 Uiso 1.00 calc . . .
H5O H 0.342(8) 0.362(8) 0.503(3) 0.0722 Uiso 1.00 calc . . .
H5a H 0.7547 -0.0362 0.2161 0.0440 Uiso 1.00 calc . . .
H5b H 0.8060 0.1035 0.2295 0.0440 Uiso 1.00 calc . . .
H6 H 0.3401 0.1403 0.4709 0.0430 Uiso 1.00 calc . . .
H8 H 0.3108 0.5138 0.3809 0.0435 Uiso 1.00 calc . . .
H10O H 0.663(8) 0.216(8) 0.528(3) 0.0722 Uiso 1.00 calc . . .
H11 H -0.0589 0.3228 0.3041 0.0494 Uiso 1.00 calc . . .
H12 H 0.1462 0.1540 0.3839 0.0470 Uiso 1.00 calc . . .
H12O H 0.573(7) 0.623(8) 0.411(3) 0.0722 Uiso 1.00 calc . . .
H15 H 0.3314 0.4045 0.2020 0.0530 Uiso 1.00 calc . . .
H16 H 0.0951 0.6324 0.1622 0.0606 Uiso 1.00 calc . . .
H17 H 0.0353 0.7073 0.0461 0.0566 Uiso 1.00 calc . . .
H18 H 0.2139 0.5577 -0.0333 0.0581 Uiso 1.00 calc . . .
H19 H 0.4474 0.3333 0.0056 0.0473 Uiso 1.00 calc . . .
H21 H 0.4137 0.0201 0.1973 0.0557 Uiso 1.00 calc . . .
H22 H 0.3344 -0.1800 0.1663 0.0702 Uiso 1.00 calc . . .
H23 H 0.4083 -0.2771 0.0602 0.0755 Uiso 1.00 calc . . .
H24 H 0.5611 -0.1723 -0.0139 0.0751 Uiso 1.00 calc . . .
H25 H 0.6326 0.0349 0.0147 0.0617 Uiso 1.00 calc . . .
H27 H 0.8532 -0.0306 0.0912 0.0625 Uiso 1.00 calc . . .
H28 H 1.0909 -0.0006 0.0557 0.0838 Uiso 1.00 calc . . .
H29 H 1.1022 0.2538 0.0422 0.0802 Uiso 1.00 calc . . .
H30 H 0.8732 0.4807 0.0643 0.0761 Uiso 1.00 calc . . .
H31 H 0.6378 0.4517 0.1018 0.0536 Uiso 1.00 calc . . .
H32a H 0.1814 0.8981 0.2908 0.0956 Uiso 1.00 calc . . .
H32b H 0.3016 0.7224 0.3185 0.0956 Uiso 1.00 calc . . .
H32c H 0.1666 0.8226 0.3654 0.0956 Uiso 1.00 calc . . .
H33ac H -0.3154 0.5810 0.2871 0.0530 Uiso 0.50 calc P . .
H33a H -0.2127 0.4744 0.2416 0.0755 Uiso 1.00 calc . . .
H33bc H -0.1812 0.5656 0.1734 0.0755 Uiso 0.50 calc P . .
H33b H -0.3284 0.6542 0.2176 0.0755 Uiso 1.00 calc . . .
H35 H 0.9041 0.3240 0.4724 0.0400 Uiso 1.00 calc . . .
H36 H 0.7402 0.3683 0.5954 0.0375 Uiso 1.00 calc . . .
H37 H 0.8010 0.6100 0.4465 0.0420 Uiso 1.00 calc . . .
H38 H 1.0277 0.0974 0.5834 0.0425 Uiso 1.00 calc . . .
H39a H 1.0763 0.0965 0.7004 0.0434 Uiso 1.00 calc . . .
H39b H 0.9300 0.0525 0.6868 0.0434 Uiso 1.00 calc . . .
H41 H 0.4605 0.6052 0.5385 0.0421 Uiso 1.00 calc . . .
H44 H 0.6812 0.9470 0.6133 0.0516 Uiso 1.00 calc . . .
H45 H 0.8210 0.7699 0.5351 0.0463 Uiso 1.00 calc . . .
H48 H 0.6356 0.1702 0.8268 0.0609 Uiso 1.00 calc . . .
H49 H 0.6229 -0.0816 0.8592 0.0896 Uiso 1.00 calc . . .
H50 H 0.8589 -0.3185 0.8751 0.0923 Uiso 1.00 calc . . .
H51 H 1.1093 -0.3031 0.8537 0.0815 Uiso 1.00 calc . . .
H52 H 1.1240 -0.0528 0.8170 0.0570 Uiso 1.00 calc . . .
H54 H 1.0305 0.4323 0.7204 0.0583 Uiso 1.00 calc . . .
H55 H 1.2485 0.4909 0.7511 0.0725 Uiso 1.00 calc . . .
H56 H 1.3850 0.3774 0.8559 0.0733 Uiso 1.00 calc . . .
H57 H 1.3097 0.1937 0.9281 0.0771 Uiso 1.00 calc . . .
H58 H 1.0915 0.1329 0.8992 0.0577 Uiso 1.00 calc . . .
H60 H 0.7961 0.3259 0.9150 0.0471 Uiso 1.00 calc . . .
H61 H 0.5869 0.5454 0.9533 0.0515 Uiso 1.00 calc . . .
H62 H 0.4010 0.7466 0.8760 0.0511 Uiso 1.00 calc . . .
H63 H 0.4303 0.7319 0.7579 0.0552 Uiso 1.00 calc . . .
H64 H 0.6399 0.5111 0.7180 0.0504 Uiso 1.00 calc . . .
H65a H 0.2713 0.5906 0.6058 0.0993 Uiso 1.00 calc . . .
H65b H 0.1662 0.7399 0.5541 0.0993 Uiso 1.00 calc . . .
H65c H 0.1040 0.7118 0.6275 0.0993 Uiso 1.00 calc . . .
H66ac H 0.4286 1.1910 0.6349 0.0622 Uiso 0.50 calc P . .
H66a H 0.3899 1.1721 0.7086 0.0792 Uiso 1.00 calc . . .
H66bc H 0.4988 1.0045 0.7488 0.0792 Uiso 0.50 calc P . .
H66b H 0.5590 1.0707 0.6810 0.0792 Uiso 1.00 calc . . .

loop_
_atom_site_aniso_label
_atom_site_aniso_U_11
_atom_site_aniso_U_22
_atom_site_aniso_U_33
_atom_site_aniso_U_12
_atom_site_aniso_U_13
_atom_site_aniso_U_23
O1 0.056(2) 0.033(2) 0.046(2) -0.023(2) 0.000(1) -0.007(2)
O2 0.061(2) 0.048(2) 0.060(3) -0.038(2) -0.003(2) 0.007(2)
O3 0.046(2) 0.066(3) 0.060(3) -0.039(2) 0.012(2) -0.030(2)
O4 0.030(2) 0.034(2) 0.029(1) -0.005(1) 0.001(1) -0.009(1)
O5 0.039(2) 0.065(3) 0.037(2) -0.022(2) -0.002(2) -0.020(2)
O6 0.056(2) 0.039(2) 0.078(3) -0.014(2) -0.013(2) -0.002(2)
O7 0.038(2) 0.049(2) 0.065(2) -0.007(2) -0.021(2) -0.009(2)
O8 0.031(2) 0.058(2) 0.049(2) -0.022(2) -0.001(1) -0.004(2)
O9 0.053(2) 0.065(3) 0.057(2) -0.041(2) 0.017(2) -0.019(2)
O10 0.054(2) 0.045(2) 0.054(2) -0.032(2) -0.019(2) 0.002(2)
O11 0.035(2) 0.031(2) 0.030(1) -0.005(1) -0.004(1) -0.006(1)
O12 0.059(2) 0.037(2) 0.038(2) -0.018(2) -0.017(2) -0.004(2)
O13 0.042(2) 0.067(3) 0.072(3) -0.018(2) 0.009(2) -0.021(2)
O14 0.052(2) 0.044(2) 0.069(3) -0.009(2) 0.005(2) -0.033(2)
C1 0.038(3) 0.030(2) 0.041(2) -0.010(2) -0.015(2) 0.005(2)
C2 0.035(2) 0.036(2) 0.028(2) -0.016(2) -0.005(2) 0.000(2)
C3 0.036(2) 0.031(2) 0.031(2) -0.013(2) -0.001(2) -0.001(2)
C4 0.035(2) 0.032(2) 0.037(2) -0.008(2) -0.005(2) -0.005(2)
C5 0.039(2) 0.032(2) 0.036(2) -0.011(2) -0.004(2) -0.004(2)
C6 0.034(2) 0.046(3) 0.030(2) -0.019(2) 0.000(2) -0.002(2)
C7 0.025(2) 0.042(2) 0.031(2) -0.012(2) 0.003(2) -0.008(2)
C8 0.028(2) 0.044(2) 0.041(3) -0.016(2) -0.001(2) -0.012(2)
C9 0.033(2) 0.040(2) 0.041(3) -0.013(2) 0.001(2) -0.008(2)
C10 0.027(2) 0.042(2) 0.044(3) -0.008(2) 0.004(2) -0.017(2)
C11 0.032(2) 0.048(2) 0.048(3) -0.018(2) -0.004(2) -0.013(2)
C12 0.039(3) 0.043(3) 0.042(3) -0.022(2) -0.003(2) -0.005(2)
C13 0.027(2) 0.029(2) 0.028(2) -0.007(2) 0.003(2) -0.004(2)
C14 0.031(2) 0.026(2) 0.033(2) -0.013(2) -0.003(2) -0.004(2)
C15 0.042(3) 0.045(3) 0.036(3) -0.007(2) 0.002(2) -0.006(2)
C16 0.041(3) 0.042(3) 0.057(2) -0.003(2) 0.009(2) -0.012(2)
C17 0.034(3) 0.036(3) 0.062(2) -0.005(2) -0.010(2) 0.002(2)
C18 0.044(3) 0.044(3) 0.051(3) -0.013(2) -0.013(2) 0.002(2)
C19 0.042(3) 0.043(3) 0.032(2) -0.014(2) -0.001(2) -0.009(2)
C20 0.036(3) 0.027(2) 0.039(2) -0.007(2) -0.011(2) -0.002(2)
C21 0.042(3) 0.051(3) 0.050(3) -0.024(2) -0.003(2) -0.002(2)
C22 0.051(3) 0.049(3) 0.082(4) -0.032(3) -0.018(3) 0.011(3)
C23 0.061(4) 0.038(3) 0.094(4) -0.021(3) -0.024(3) -0.012(3)
C24 0.078(4) 0.052(4) 0.065(4) -0.026(3) -0.006(3) -0.030(3)
C25 0.066(4) 0.049(3) 0.042(3) -0.024(3) 0.000(3) -0.014(2)
C26 0.029(2) 0.042(2) 0.029(2) -0.017(2) -0.001(2) -0.009(2)
C27 0.040(2) 0.048(3) 0.062(4) -0.010(2) 0.009(2) -0.013(3)
C28 0.035(3) 0.095(4) 0.072(4) -0.017(3) 0.015(3) -0.018(4)
C29 0.043(3) 0.106(4) 0.064(4) -0.044(3) 0.011(3) -0.010(4)
C30 0.059(3) 0.082(4) 0.071(4) -0.051(3) 0.006(3) -0.011(3)
C31 0.047(3) 0.045(3) 0.049(3) -0.025(3) -0.005(2) -0.007(3)
C32 0.077(5) 0.057(4) 0.120(6) -0.044(4) -0.031(4) 0.001(4)
C34 0.031(2) 0.048(3) 0.038(2) -0.012(2) 0.013(2) -0.025(2)
C35 0.032(2) 0.038(2) 0.029(2) -0.012(2) 0.006(2) -0.010(2)
C36 0.028(2) 0.035(2) 0.029(2) -0.009(2) 0.001(2) -0.010(2)
C37 0.049(3) 0.036(2) 0.024(2) -0.020(2) -0.003(2) -0.003(2)
C38 0.034(2) 0.036(3) 0.034(2) -0.010(2) -0.002(2) -0.007(2)
C39 0.035(2) 0.033(2) 0.034(2) -0.005(2) -0.005(2) -0.004(2)
C40 0.041(2) 0.030(2) 0.032(2) -0.013(2) -0.003(2) -0.005(2)
C41 0.043(2) 0.030(2) 0.033(3) -0.016(2) -0.009(2) -0.002(2)
C42 0.039(2) 0.030(3) 0.048(3) -0.007(2) -0.003(2) -0.007(2)
C43 0.047(2) 0.028(2) 0.045(3) -0.008(2) -0.011(2) -0.002(2)
C44 0.051(3) 0.032(3) 0.050(3) -0.019(2) -0.003(2) -0.013(2)
C45 0.045(3) 0.035(3) 0.043(3) -0.022(2) 0.000(2) -0.008(2)
C46 0.030(2) 0.031(2) 0.029(2) -0.010(2) -0.002(2) -0.005(2)
C47 0.042(2) 0.034(2) 0.030(3) -0.014(2) -0.005(2) -0.004(2)
C48 0.044(3) 0.051(3) 0.060(4) -0.021(3) 0.005(3) -0.009(3)
C49 0.084(4) 0.057(3) 0.103(6) -0.049(3) 0.013(4) -0.013(4)
C50 0.106(4) 0.047(3) 0.089(5) -0.045(3) -0.002(4) 0.002(3)
C51 0.088(4) 0.029(3) 0.070(4) -0.008(3) -0.017(3) 0.006(3)
C52 0.043(3) 0.038(2) 0.052(3) -0.008(2) -0.008(2) 0.001(2)
C53 0.029(2) 0.038(3) 0.044(2) -0.009(2) 0.002(2) -0.019(2)
C54 0.053(3) 0.047(3) 0.055(3) -0.027(3) 0.010(2) -0.015(2)
C55 0.051(3) 0.076(4) 0.078(3) -0.042(3) 0.027(2) -0.044(3)
C56 0.036(3) 0.071(4) 0.090(4) -0.022(3) 0.008(3) -0.055(3)
C57 0.039(3) 0.075(4) 0.079(4) -0.016(3) -0.019(3) -0.029(3)
C58 0.044(3) 0.052(3) 0.050(3) -0.020(3) -0.009(2) -0.007(2)
C59 0.026(2) 0.030(2) 0.036(2) -0.012(2) 0.004(2) -0.008(2)
C60 0.043(3) 0.038(3) 0.034(2) -0.014(2) -0.005(2) -0.002(2)
C61 0.045(3) 0.049(3) 0.040(3) -0.022(2) 0.006(2) -0.016(2)
C62 0.034(2) 0.041(3) 0.053(2) -0.014(2) 0.013(2) -0.015(2)
C63 0.041(3) 0.032(3) 0.050(2) 0.000(2) -0.007(2) -0.001(2)
C64 0.042(3) 0.038(3) 0.036(3) -0.006(2) 0.000(2) -0.003(2)
C65 0.068(4) 0.104(6) 0.112(6) -0.060(4) 0.019(4) -0.053(5)

loop_
_atom_type_symbol
_atom_type_description
_atom_type_scat_dispersion_real
_atom_type_scat_dispersion_imag
_atom_type_scat_source
C C 0.003 0.002
;
International Tables for Crystallography
(1992, Vol. C, Tables 4.2.6.8 and 6.1.1.1)
;
H H 0.000 0.000
;
International Tables for Crystallography
(1992, Vol. C, Table 6.1.1.2)
;
O O 0.011 0.006
;
International Tables for Crystallography
(1992, Vol. C, Tables 4.2.6.8 and 6.1.1.1)
;

loop_
_geom_angle_atom_site_label_1
_geom_angle_atom_site_label_2
_geom_angle_atom_site_label_3
_geom_angle
_geom_angle_site_symmetry_1
_geom_angle_site_symmetry_2
_geom_angle_site_symmetry_3
_geom_angle_publ_flag
C1 O1 C4 110.5(9) . . . yes
C3 O3 H3O 108(5) . . . yes
C5 O4 C13 115.3(9) . . . yes
C6 O5 H5O 107(4) . . . yes
C9 O6 C32 117.2(9) . . . yes
C10 O7 C33a 112.4(9) . . . yes
C10 O7 C33b 118.8(9) . . . yes
C34 O8 C38 110.3(9) . . . yes
C36 O10 H10O 123(5) . . . yes
C39 O11 C46 115.5(9) . . . yes
C37 O12 H12O 104(4) . . . yes
C42 O13 C65 117.6(9) . . . yes
C43 O14 C66a 112.9(9) . . . yes
C43 O14 C66b 119.0(9) . . . yes
O1 C1 O2 121.2(9) . . . yes
O1 C1 C2 110.5(9) . . . yes
O2 C1 C2 128.3(9) . . . yes
C1 C2 C3 102.2(9) . . . yes
C1 C2 C6 112.4(9) . . . yes
C1 C2 H2 107.9 . . . no
C3 C2 C6 118.7(9) . . . yes
C3 C2 H2 106.7 . . . no
C6 C2 H2 108.4 . . . no
O3 C3 C2 115.3(9) . . . yes
O3 C3 C4 107.4(9) . . . yes
O3 C3 H3 109.8 . . . no
C2 C3 C4 102.1(9) . . . yes
C2 C3 H3 111.6 . . . no
C4 C3 H3 110.2 . . . no
O1 C4 C3 104.4(9) . . . yes
O1 C4 C5 109.2(9) . . . yes
O1 C4 H4 109.0 . . . no
C3 C4 C5 118.0(9) . . . yes
C3 C4 H4 108.5 . . . no
C5 C4 H4 107.5 . . . no
O4 C5 C4 109.4(9) . . . yes
O4 C5 H5a 110.0 . . . no
O4 C5 H5b 109.7 . . . no
C4 C5 H5a 110.0 . . . no
C4 C5 H5b 109.7 . . . no
H5a C5 H5b 107.9 . . . no
O5 C6 C2 106.8(9) . . . yes
O5 C6 C7 112.2(9) . . . yes
O5 C6 H6 107.8 . . . no
C2 C6 C7 114.1(9) . . . yes
C2 C6 H6 107.2 . . . no
C7 C6 H6 108.4 . . . no
C6 C7 C8 120.7(9) . . . yes
C6 C7 C12 120.3(9) . . . yes
C8 C7 C12 118.9(9) . . . yes
C7 C8 C9 120.9(9) . . . yes
C7 C8 H8 119.6 . . . no
C9 C8 H8 119.5 . . . no
O6 C9 C8 124.6(9) . . . yes
O6 C9 C10 115.7(9) . . . yes
C8 C9 C10 119.7(9) . . . yes
O7 C10 C9 115.0(9) . . . yes
O7 C10 C11 125.5(9) . . . yes
C9 C10 C11 119.5(9) . . . yes
C10 C11 C12 120.8(9) . . . yes
C10 C11 H11 119.6 . . . no
C12 C11 H11 119.6 . . . no
C7 C12 C11 120.1(9) . . . yes
C7 C12 H12 119.3 . . . no
C11 C12 H12 120.6 . . . no
O4 C13 C14 105.2(9) . . . yes
O4 C13 C20 109.7(9) . . . yes
O4 C13 C26 108.9(9) . . . yes
C14 C13 C20 106.1(9) . . . yes
C14 C13 C26 111.4(9) . . . yes
C20 C13 C26 115.1(9) . . . yes
C13 C14 C15 122.7(9) . . . yes
C13 C14 C19 118.8(9) . . . yes
C15 C14 C19 118.4(9) . . . yes
C14 C15 C16 119.9(9) . . . yes
C14 C15 H15 119.4 . . . no
C16 C15 H15 120.7 . . . no
C15 C16 C17 120.9(9) . . . yes
C15 C16 H16 119.4 . . . no
C17 C16 H16 119.7 . . . no
C16 C17 C18 119.5(9) . . . yes
C16 C17 H17 120.8 . . . no
C18 C17 H17 119.7 . . . no
C17 C18 C19 119.7(9) . . . yes
C17 C18 H18 120.8 . . . no
C19 C18 H18 119.5 . . . no
C14 C19 C18 121.6(9) . . . yes
C14 C19 H19 119.1 . . . no
C18 C19 H19 119.3 . . . no
C13 C20 C21 118.8(9) . . . yes
C13 C20 C25 122.3(9) . . . yes
C21 C20 C25 118.5(9) . . . yes
C20 C21 C22 121.3(9) . . . yes
C20 C21 H21 118.5 . . . no
C22 C21 H21 120.2 . . . no
C21 C22 C23 120.1(9) . . . yes
C21 C22 H22 119.9 . . . no
C23 C22 H22 119.9 . . . no
C22 C23 C24 119.1(9) . . . yes
C22 C23 H23 121.3 . . . no
C24 C23 H23 119.6 . . . no
C23 C24 C25 121.1(9) . . . yes
C23 C24 H24 120.3 . . . no
C25 C24 H24 118.6 . . . no
C20 C25 C24 119.9(9) . . . yes
C20 C25 H25 120.0 . . . no
C24 C25 H25 120.1 . . . no
C13 C26 C27 122.9(9) . . . yes
C13 C26 C31 118.9(9) . . . yes
C27 C26 C31 117.7(9) . . . yes
C26 C27 C28 121.2(9) . . . yes
C26 C27 H27 120.4 . . . no
C28 C27 H27 118.4 . . . no
C27 C28 C29 120.4(9) . . . yes
C27 C28 H28 120.7 . . . no
C29 C28 H28 118.9 . . . no
C28 C29 C30 119.1(9) . . . yes
C28 C29 H29 120.3 . . . no
C30 C29 H29 120.6 . . . no
C29 C30 C31 120.8(9) . . . yes
C29 C30 H30 118.6 . . . no
C31 C30 H30 120.6 . . . no
C26 C31 C30 120.7(9) . . . yes
C26 C31 H31 120.5 . . . no
C30 C31 H31 118.7 . . . no
O6 C32 H32a 110.1 . . . no
O6 C32 H32b 109.9 . . . no
O6 C32 H32c 110.4 . . . no
H32a C32 H32b 107.8 . . . no
H32a C32 H32c 109.6 . . . no
H32b C32 H32c 109.1 . . . no
O7 C33a H33ac 108.8 . . . no
O7 C33a H33a 105.6 . . . no
O7 C33a H33b 106.2 . . . no
H33ac C33a H33a 104.0 . . . no
H33ac C33a H33b 104.1 . . . no
H33a C33a H33b 127.2 . . . no
O7 C33b H33a 109.1 . . . no
O7 C33b H33bc 108.7 . . . no
O7 C33b H33b 109.2 . . . no
H33a C33b H33bc 109.1 . . . no
H33a C33b H33b 111.2 . . . no
H33bc C33b H33b 109.6 . . . no
O8 C34 O9 120.5(9) . . . yes
O8 C34 C35 110.6(9) . . . yes
O9 C34 C35 128.9(9) . . . yes
C34 C35 C36 102.5(9) . . . yes
C34 C35 C37 112.2(9) . . . yes
C34 C35 H35 106.7 . . . no
C36 C35 C37 118.9(9) . . . yes
C36 C35 H35 108.3 . . . no
C37 C35 H35 107.7 . . . no
O10 C36 C35 115.7(9) . . . yes
O10 C36 C38 107.1(9) . . . yes
O10 C36 H36 111.4 . . . no
C35 C36 C38 102.1(9) . . . yes
C35 C36 H36 109.9 . . . no
C38 C36 H36 110.2 . . . no
O12 C37 C35 107.2(9) . . . yes
O12 C37 C40 111.3(9) . . . yes
O12 C37 H37 108.6 . . . no
C35 C37 C40 113.3(9) . . . yes
C35 C37 H37 107.8 . . . no
C40 C37 H37 108.5 . . . no
O8 C38 C36 104.2(9) . . . yes
O8 C38 C39 110.0(9) . . . yes
O8 C38 H38 107.0 . . . no
C36 C38 C39 118.4(9) . . . yes
C36 C38 H38 108.4 . . . no
C39 C38 H38 108.4 . . . no
O11 C39 C38 109.5(9) . . . yes
O11 C39 H39a 109.8 . . . no
O11 C39 H39b 110.3 . . . no
C38 C39 H39a 108.7 . . . no
C38 C39 H39b 109.2 . . . no
H39a C39 H39b 109.4 . . . no
C37 C40 C41 121.0(9) . . . yes
C37 C40 C45 119.9(9) . . . yes
C41 C40 C45 119.0(9) . . . yes
C40 C41 C42 120.8(9) . . . yes
C40 C41 H41 118.7 . . . no
C42 C41 H41 120.5 . . . no
O13 C42 C41 124.7(9) . . . yes
O13 C42 C43 115.5(9) . . . yes
C41 C42 C43 119.7(9) . . . yes
O14 C43 C42 115.3(9) . . . yes
O14 C43 C44 125.4(9) . . . yes
C42 C43 C44 119.3(9) . . . yes
C43 C44 C45 121.1(9) . . . yes
C43 C44 H44 120.4 . . . no
C45 C44 H44 118.5 . . . no
C40 C45 C44 120.0(9) . . . yes
C40 C45 H45 120.0 . . . no
C44 C45 H45 120.0 . . . no
O11 C46 C47 108.9(9) . . . yes
O11 C46 C53 109.6(9) . . . yes
O11 C46 C59 105.2(9) . . . yes
C47 C46 C53 115.1(9) . . . yes
C47 C46 C59 111.4(9) . . . yes
C53 C46 C59 106.2(9) . . . yes
C46 C47 C48 120.0(9) . . . yes
C46 C47 C52 121.8(9) . . . yes
C48 C47 C52 117.9(9) . . . yes
C47 C48 C49 120.8(6) . . . yes
C47 C48 H48 118.7 . . . no
C49 C48 H48 120.5 . . . no
C48 C49 C50 120.8(9) . . . yes
C48 C49 H49 119.6 . . . no
C50 C49 H49 119.6 . . . no
C49 C50 C51 119.3(9) . . . yes
C49 C50 H50 121.3 . . . no
C51 C50 H50 119.4 . . . no
C50 C51 C52 120.4(9) . . . yes
C50 C51 H51 120.7 . . . no
C52 C51 H51 118.9 . . . no
C47 C52 C51 120.8(9) . . . yes
C47 C52 H52 119.6 . . . no
C51 C52 H52 119.6 . . . no
C46 C53 C54 119.0(9) . . . yes
C46 C53 C58 121.9(9) . . . yes
C54 C53 C58 118.7(9) . . . yes
C53 C54 C55 120.2(9) . . . yes
C53 C54 H54 120.8 . . . no
C55 C54 H54 119.0 . . . no
C54 C55 C56 121.2(9) . . . yes
C54 C55 H55 119.9 . . . no
C56 C55 H55 118.9 . . . no
C55 C56 C57 118.4(9) . . . yes
C55 C56 H56 120.4 . . . no
C57 C56 H56 121.2 . . . no
C56 C57 C58 121.5(9) . . . yes
C56 C57 H57 118.3 . . . no
C58 C57 H57 120.2 . . . no
C53 C58 C57 119.9(9) . . . yes
C53 C58 H58 120.6 . . . no
C57 C58 H58 119.5 . . . no
C46 C59 C60 119.5(9) . . . yes
C46 C59 C64 122.5(9) . . . yes
C60 C59 C64 118.0(9) . . . yes
C59 C60 C61 120.7(9) . . . yes
C59 C60 H60 119.0 . . . no
C61 C60 H60 120.3 . . . no
C60 C61 C62 120.9(9) . . . yes
C60 C61 H61 119.0 . . . no
C62 C61 H61 120.0 . . . no
C61 C62 C63 119.4(9) . . . yes
C61 C62 H62 120.4 . . . no
C63 C62 H62 120.2 . . . no
C62 C63 C64 120.3(9) . . . yes
C62 C63 H63 120.5 . . . no
C64 C63 H63 119.2 . . . no
C59 C64 C63 120.6(9) . . . yes
C59 C64 H64 119.2 . . . no
C63 C64 H64 120.2 . . . no
O13 C65 H65a 108.8 . . . no
O13 C65 H65b 108.8 . . . no
O13 C65 H65c 109.2 . . . no
H65a C65 H65b 108.8 . . . no
H65a C65 H65c 110.6 . . . no
H65b C65 H65c 110.7 . . . no
O14 C66a H66ac 110.0 . . . no
O14 C66a H66a 108.8 . . . no
O14 C66a H66b 108.8 . . . no
H66ac C66a H66a 106.1 . . . no
H66ac C66a H66b 103.8 . . . no
H66a C66a H66b 119.1 . . . no
O14 C66b H66a 110.1 . . . no
O14 C66b H66bc 110.0 . . . no
O14 C66b H66b 109.6 . . . no
H66a C66b H66bc 110.3 . . . no
H66a C66b H66b 108.5 . . . no
H66bc C66b H66b 108.3 . . . no

loop_
_geom_bond_atom_site_label_1
_geom_bond_atom_site_label_2
_geom_bond_distance
_geom_bond_site_symmetry_1
_geom_bond_site_symmetry_2
_geom_bond_publ_flag
O1 C1 1.338(13) . . yes
O1 C4 1.463(13) . . yes
O2 C1 1.199(13) . . yes
O3 C3 1.414(13) . . yes
O3 H3O 0.79(7) . . yes
O4 C5 1.429(13) . . yes
O4 C13 1.453(13) . . yes
O5 C6 1.440(13) . . yes
O5 H5O 0.84(7) . . yes
O6 C9 1.372(13) . . yes
O6 C32 1.432(14) . . yes
O7 C10 1.360(13) . . yes
O7 C33a 1.49(1) . . yes
O7 C33b 1.39(2) . . yes
O8 C34 1.338(13) . . yes
O8 C38 1.454(13) . . yes
O9 C34 1.213(13) . . yes
O10 C36 1.417(13) . . yes
O10 H10O 0.78(7) . . yes
O11 C39 1.426(13) . . yes
O11 C46 1.450(13) . . yes
O12 C37 1.438(14) . . yes
O12 H12O 0.87(7) . . yes
O13 C42 1.372(13) . . yes
O13 C65 1.413(14) . . yes
O14 C43 1.366(13) . . yes
O14 C66a 1.46(1) . . yes
O14 C66b 1.40(2) . . yes
C1 C2 1.516(13) . . yes
C2 C3 1.535(13) . . yes
C2 C6 1.523(13) . . yes
C2 H2 0.956 . . no
C3 C4 1.525(13) . . yes
C3 H3 0.946 . . no
C4 C5 1.498(14) . . yes
C4 H4 0.960 . . no
C5 H5a 0.952 . . no
C5 H5b 0.966 . . no
C6 C7 1.508(13) . . yes
C6 H6 0.936 . . no
C7 C8 1.395(13) . . yes
C7 C12 1.382(13) . . yes
C8 C9 1.383(13) . . yes
C8 H8 0.962 . . no
C9 C10 1.397(13) . . yes
C10 C11 1.372(14) . . yes
C11 C12 1.393(13) . . yes
C11 H11 0.938 . . no
C12 H12 0.943 . . no
C13 C14 1.536(13) . . yes
C13 C20 1.537(13) . . yes
C13 C26 1.543(13) . . yes
C14 C15 1.377(13) . . yes
C14 C19 1.381(13) . . yes
C15 C16 1.406(14) . . yes
C15 H15 0.946 . . no
C16 C17 1.353(13) . . yes
C16 H16 0.938 . . no
C17 C18 1.387(14) . . yes
C17 H17 0.942 . . no
C18 C19 1.378(13) . . yes
C18 H18 0.954 . . no
C19 H19 0.962 . . no
C20 C21 1.372(14) . . yes
C20 C25 1.401(14) . . yes
C21 C22 1.390(14) . . yes
C21 H21 0.942 . . no
C22 C23 1.38(1) . . yes
C22 H22 0.934 . . no
C23 C24 1.37(1) . . yes
C23 H23 0.942 . . no
C24 C25 1.388(14) . . yes
C24 H24 0.958 . . no
C25 H25 0.966 . . no
C26 C27 1.374(13) . . yes
C26 C31 1.384(14) . . yes
C27 C28 1.387(14) . . yes
C27 H27 0.943 . . no
C28 C29 1.35(1) . . yes
C28 H28 0.960 . . no
C29 C30 1.38(1) . . yes
C29 H29 0.968 . . no
C30 C31 1.372(14) . . yes
C30 H30 0.957 . . no
C31 H31 0.940 . . no
C32 H32a 0.957 . . no
C32 H32b 0.963 . . no
C32 H32c 0.942 . . no
C33a H33ac 0.936 . . no
C33a H33a 0.873 . . no
C33a H33b 0.859 . . no
C33b H33a 0.943 . . no
C33b H33bc 0.962 . . no
C33b H33b 0.937 . . no
C34 C35 1.506(13) . . yes
C35 C36 1.520(13) . . yes
C35 C37 1.529(13) . . yes
C35 H35 0.956 . . no
C36 C38 1.531(13) . . yes
C36 H36 0.939 . . no
C37 C40 1.528(13) . . yes
C37 H37 0.965 . . no
C38 C39 1.491(13) . . yes
C38 H38 0.956 . . no
C39 H39a 0.962 . . no
C39 H39b 0.938 . . no
C40 C41 1.392(13) . . yes
C40 C45 1.388(13) . . yes
C41 C42 1.375(13) . . yes
C41 H41 0.941 . . no
C42 C43 1.403(14) . . yes
C43 C44 1.370(14) . . yes
C44 C45 1.381(14) . . yes
C44 H44 0.959 . . no
C45 H45 0.968 . . no
C46 C47 1.533(13) . . yes
C46 C53 1.545(13) . . yes
C46 C59 1.536(13) . . yes
C47 C48 1.386(14) . . yes
C47 C52 1.398(13) . . yes
C48 C49 1.374(14) . . yes
C48 H48 0.941 . . no
C49 C50 1.37(1) . . yes
C49 H49 0.932 . . no
C50 C51 1.37(1) . . yes
C50 H50 0.942 . . no
C51 C52 1.378(14) . . yes
C51 H51 0.959 . . no
C52 H52 0.967 . . no
C53 C54 1.385(14) . . yes
C53 C58 1.373(14) . . yes
C54 C55 1.390(14) . . yes
C54 H54 0.949 . . no
C55 C56 1.362(15) . . yes
C55 H55 0.963 . . no
C56 C57 1.37(1) . . yes
C56 H56 0.964 . . no
C57 C58 1.393(14) . . yes
C57 H57 0.951 . . no
C58 H58 0.937 . . no
C59 C60 1.403(13) . . yes
C59 C64 1.390(13) . . yes
C60 C61 1.374(13) . . yes
C60 H60 0.953 . . no
C61 C62 1.372(14) . . yes
C61 H61 0.943 . . no
C62 C63 1.383(14) . . yes
C62 H62 0.940 . . no
C63 C64 1.390(14) . . yes
C63 H63 0.947 . . no
C64 H64 0.957 . . no
C65 H65a 0.955 . . no
C65 H65b 0.953 . . no
C65 H65c 0.933 . . no
C66a H66ac 0.956 . . no
C66a H66a 0.892 . . no
C66a H66b 0.908 . . no
C66b H66a 0.944 . . no
C66b H66bc 0.947 . . no
C66b H66b 0.968 . . no

loop_
_geom_contact_atom_site_label_1
_geom_contact_atom_site_label_2
_geom_contact_distance
_geom_contact_site_symmetry_1
_geom_contact_site_symmetry_2
_geom_contact_publ_flag
O1 H12O 3.14(7) . 1_545 ?
O1 O7 3.239(12) . 1_645 ?
O1 C33a 3.43(1) . 1_645 ?
O2 O12 3.002(13) . 1_545 ?
O2 C32 3.086(15) . 1_545 ?
O2 C40 3.180(13) . 1_545 ?
O2 C41 3.285(14) . 1_545 ?
O2 C37 3.368(13) . 1_545 ?
O3 O12 2.898(12) . . ?
O3 H10O 3.10(7) . . ?
O3 C11 3.315(14) . 1_655 ?
O3 O10 3.428(13) . . ?
O3 H12O 3.44(14) . . ?
O5 O10 2.887(12) . . ?
O5 O9 3.007(13) . 1_455 ?
O5 O12 3.291(13) . . ?
O6 C4 3.454(13) . 1_465 ?
O6 C5 3.500(13) . 1_465 ?
O7 C5 3.524(14) . 1_465 ?
O7 C4 3.594(13) . 1_465 ?
O8 H5O 3.23(7) . 1_655 ?
O8 O14 3.308(13) . 1_645 ?
O8 C66a 3.48(1) . 1_645 ?
O9 C65 3.112(15) . 1_655 ?
O9 C7 3.175(13) . 1_655 ?
O9 C8 3.252(14) . 1_655 ?
O9 C6 3.375(14) . 1_655 ?
O10 H3O 3.06(7) . . ?
O10 C44 3.339(14) . 1_545 ?
O10 H5O 3.42(7) . . ?
O13 C39 3.468(14) . 1_465 ?
O13 C38 3.476(14) . 1_465 ?
O14 C39 3.523(14) . 1_465 ?
C1 H12O 2.86(7) . 1_545 ?
C1 C40 3.561(14) . 1_545 ?
C2 H10O 3.10(7) . . ?
C6 H10O 3.12(7) . . ?
C7 C34 3.538(14) . 1_455 ?
C11 H3O 3.44(7) . 1_455 ?
C22 C28 3.557(16) . 1_455 ?
C30 C33b 3.54(2) . 1_655 ?
C31 C33b 3.52(2) . 1_655 ?
C32 H12O 3.57(7) . . ?
C33a H12O 3.53(7) . 1_455 ?
C34 H5O 2.92(7) . 1_655 ?
C35 H3O 3.19(7) . . ?
C37 H3O 3.20(7) . . ?
C44 H10O 3.27(7) . 1_565 ?
C48 C66b 3.54(2) . 1_545 ?
C49 C66b 3.52(2) . 1_545 ?
C51 C55 3.537(16) . 1_545 ?
C55 C66a 3.58(1) . 1_645 ?
C55 C66b 3.58(2) . 1_645 ?
H3O H10O 2.68(10) . . ?
H3O H12O 2.7(1) . . ?
H5O H10O 2.68(10) . . ?

loop_
_geom_hbond_atom_site_label_D
_geom_hbond_atom_site_label_H
_geom_hbond_atom_site_label_A
_geom_hbond_site_symmetry_D
_geom_hbond_site_symmetry_H
_geom_hbond_site_symmetry_A
_geom_hbond_distance_DH
_geom_hbond_distance_HA
_geom_hbond_distance_DA
_geom_hbond_angle_DHA
_geom_hbond_publ_flag
O3 H3O O5 . . . 0.79(6) 2.88(7) 3.35(1) 120(6) no
O10 H10O O12 . . . 0.78(6) 3.06(6) 3.35(1) 105(6) no
O3 H3O O10 . . 1_555 0.79(6) 3.06(6) 3.43(1) 111(4) no
O3 H3O O12 . . 1_555 0.79(6) 2.15(7) 2.90(1) 158(7) no
O5 H5O O9 . . 1_455 0.84(6) 2.21(6) 3.01(1) 158(7) no
O10 H10O O3 . . 1_555 0.78(6) 3.10(6) 3.43(1) 108(5) no
O10 H10O O5 . . 1_555 0.78(6) 2.11(6) 2.89(1) 174(6) no
O12 H12O O2 . . 1_565 0.87(5) 2.19(6) 3.00(1) 155(6) no

loop_
_geom_torsion_atom_site_label_1
_geom_torsion_atom_site_label_2
_geom_torsion_atom_site_label_3
_geom_torsion_atom_site_label_4
_geom_torsion
_geom_torsion_site_symmetry_1
_geom_torsion_site_symmetry_2
_geom_torsion_site_symmetry_3
_geom_torsion_site_symmetry_4
_geom_torsion_publ_flag
O1 C1 C2 C3 17.5(11) . . . . yes
O1 C1 C2 C6 145.8(11) . . . . yes
O1 C4 C3 O3 152.8(11) . . . . yes
O1 C4 C3 C2 31.1(11) . . . . yes
O1 C4 C5 O4 73.5(11) . . . . yes
O2 C1 O1 C4 -175.0(11) . . . . yes
O2 C1 C2 C3 -165.2(11) . . . . yes
O2 C1 C2 C6 -37.0(11) . . . . yes
O3 C3 C2 C1 -145.0(11) . . . . yes
O3 C3 C2 C6 90.8(11) . . . . yes
O3 C3 C4 C5 -85.7(11) . . . . yes
O4 C5 C4 C3 -45.5(11) . . . . yes
O4 C13 C14 C15 -5.2(11) . . . . yes
O4 C13 C14 C19 176.4(11) . . . . yes
O4 C13 C20 C21 31.0(11) . . . . yes
O4 C13 C20 C25 -156.4(11) . . . . yes
O4 C13 C26 C27 92.5(11) . . . . yes
O4 C13 C26 C31 -80.0(11) . . . . yes
O5 C6 C2 C1 165.2(11) . . . . yes
O5 C6 C2 C3 -75.8(11) . . . . yes
O5 C6 C7 C8 28.1(11) . . . . yes
O5 C6 C7 C12 -149.9(11) . . . . yes
O6 C9 C8 C7 179.6(11) . . . . yes
O6 C9 C10 O7 -0.8(11) . . . . yes
O6 C9 C10 C11 178.6(11) . . . . yes
O7 C10 C9 C8 179.2(11) . . . . yes
O7 C10 C11 C12 -177.8(11) . . . . yes
O8 C34 C35 C36 17.9(11) . . . . yes
O8 C34 C35 C37 146.6(11) . . . . yes
O8 C38 C36 O10 153.3(11) . . . . yes
O8 C38 C36 C35 31.3(11) . . . . yes
O8 C38 C39 O11 73.1(11) . . . . yes
O9 C34 O8 C38 -175.7(11) . . . . yes
O9 C34 C35 C36 -164.2(11) . . . . yes
O9 C34 C35 C37 -35.5(11) . . . . yes
O10 C36 C35 C34 -145.2(11) . . . . yes
O10 C36 C35 C37 90.5(11) . . . . yes
O10 C36 C38 C39 -84.2(11) . . . . yes
O11 C39 C38 C36 -46.4(11) . . . . yes
O11 C46 C47 C48 -84.4(11) . . . . yes
O11 C46 C47 C52 88.7(11) . . . . yes
O11 C46 C53 C54 31.5(11) . . . . yes
O11 C46 C53 C58 -154.9(11) . . . . yes
O11 C46 C59 C60 178.2(11) . . . . yes
O11 C46 C59 C64 -4.3(11) . . . . yes
O12 C37 C35 C34 165.9(11) . . . . yes
O12 C37 C35 C36 -74.6(11) . . . . yes
O12 C37 C40 C41 27.9(11) . . . . yes
O12 C37 C40 C45 -150.6(11) . . . . yes
O13 C42 C41 C40 178.9(11) . . . . yes
O13 C42 C43 O14 -1.4(11) . . . . yesO13
C42 C43 C44 - 179.1(11) . . . . yes
O14 C43 C42 C41 178.8(11) . . . . yes
O14 C43 C44 C45 -177.9(11) . . . . yes
C1 O1 C4 C3 -21.8(11) . . . . yes
C1 O1 C4 C5 -148.9(11) . . . . yes
C1 C2 C3 C4 -28.9(11) . . . . yes
C1 C2 C6 C7 -70.2(11) . . . . yes
C2 C1 O1 C4 2.5(11) . . . . yes
C2 C3 C4 C5 152.6(11) . . . . yes
C2 C6 C7 C8 -93.6(11) . . . . yes
C2 C6 C7 C12 88.5(11) . . . . yes
C3 C2 C6 C7 48.8(11) . . . . yes
C4 C3 C2 C6 -153.1(10) . . . . yes
C4 C5 O4 C13 -163.3(10) . . . . yes
C5 O4 C13 C14 -169.5(10) . . . . yes
C5 O4 C13 C20 76.8(11) . . . . yes
C5 O4 C13 C26 -50.0(11) . . . . yes
C6 C7 C8 C9 -177.2(11) . . . . yes
C6 C7 C12 C11 178.7(11) . . . . yes
C7 C8 C9 C10 -0.4(13) . . . . yes
C7 C12 C11 C10 -2.5(14) . . . . yes
C8 C7 C12 C11 0.7(13) . . . . yes
C8 C9 O6 C32 -3.2(12) . . . . yes
C8 C9 C10 C11 -1.4(12) . . . . yes
C9 C8 C7 C12 0.7(12) . . . . yes
C9 C10 O7 C33a -167.2(11) . . . . yes
C9 C10 O7 C33b 166.8(14) . . . . yes
C9 C10 C11 C12 2.9(13) . . . . yes
C10 C9 O6 C32 176.8(11) . . . . yes
C11 C10 O7 C33a 13.5(14) . . . . yes
C11 C10 O7 C33b -12(1) . . . . yes
C13 C14 C15 C16 -177.6(11) . . . . yes
C13 C14 C19 C18 177.6(11) . . . . yes
C13 C20 C21 C22 173.5(11) . . . . yes
C13 C20 C25 C24 -174.6(11) . . . . yes
C13 C26 C27 C28 -173.5(11) . . . . yes
C13 C26 C31 C30 174.4(11) . . . . yes
C14 C13 C20 C21 -82.1(11) . . . . yes
C14 C13 C20 C25 90.5(11) . . . . yes
C14 C13 C26 C27 -152.0(11) . . . . yes
C14 C13 C26 C31 35.6(11) . . . . yes
C14 C15 C16 C17 -0.1(14) . . . . yes
C14 C19 C18 C17 0.2(14) . . . . yes
C15 C14 C13 C20 111.0(11) . . . . yes
C15 C14 C13 C26 -123.1(11) . . . . yes
C15 C14 C19 C18 -0.9(13) . . . . yes
C15 C16 C17 C18 -0.6(14) . . . . yes
C16 C15 C14 C19 0.8(13) . . . . yes
C16 C17 C18 C19 0.5(14) . . . . yes
C19 C14 C13 C20 -67.4(11) . . . . yes
C19 C14 C13 C26 58.5(11) . . . . yes
C20 C13 C26 C27 -31.2(12) . . . . yes
C20 C13 C26 C31 156.4(11) . . . . yes
C20 C21 C22 C23 0.4(14) . . . . yes
C20 C25 C24 C23 2.2(15) . . . . yes
C21 C20 C13 C26 154.2(11) . . . . yes
C21 C20 C25 C24 -1.9(14) . . . . yes
C21 C22 C23 C24 -0.2(15) . . . . yes
C22 C21 C20 C25 0.7(13) . . . . yes
C22 C23 C24 C25 -1(1) . . . . yes
C25 C20 C13 C26 -33.2(12) . . . . yes
C26 C27 C28 C29 0(1) . . . . yes
C26 C31 C30 C29 -1(1) . . . . yes
C27 C26 C31 C30 1.6(14) . . . . yes
C27 C28 C29 C30 0(1) . . . . yes
C28 C27 C26 C31 -0.9(14) . . . . yes
C28 C29 C30 C31 0(1) . . . . yes
C34 O8 C38 C36 -21.6(11) . . . . yes
C34 O8 C38 C39 -149.5(10) . . . . yes
C34 C35 C36 C38 -29.2(11) . . . . yes
C34 C35 C37 C40 -70.9(11) . . . . yes
C35 C34 O8 C38 2.4(11) . . . . yes
C35 C36 C38 C39 153.7(11) . . . . yes
C35 C37 C40 C41 -92.9(11) . . . . yes
C35 C37 C40 C45 88.5(11) . . . . yes
C36 C35 C37 C40 48.6(11) . . . . yes
C37 C35 C36 C38 -153.5(10) . . . . yes
C37 C40 C41 C42 -177.6(11) . . . . yes
C37 C40 C45 C44 178.3(11) . . . . yes
C38 C39 O11 C46 -162.4(10) . . . . yes
C39 O11 C46 C47 -50.2(11) . . . . yes
C39 O11 C46 C53 76.5(11) . . . . yes
C39 O11 C46 C59 -169.7(10) . . . . yes
C40 C41 C42 C43 -1.3(13) . . . . yes
C40 C45 C44 C43 0.0(13) . . . . yes
C41 C40 C45 C44 -0.3(13) . . . . yes
C41 C42 O13 C65 -3.0(14) . . . . yes
C41 C42 C43 C44 1.0(13) . . . . yes
C42 C41 C40 C45 1.0(13) . . . . yes
C42 C43 O14 C66a -166.1(12) . . . . yes
C42 C43 O14 C66b 165.6(14) . . . . yes
C42 C43 C44 C45 -0.4(13) . . . . yes
C43 C42 O13 C65 177.3(11) . . . . yes
C44 C43 O14 C66a 11.5(15) . . . . yes
C44 C43 O14 C66b -16(1) . . . . yes
C46 C47 C48 C49 172.9(11) . . . . yes
C46 C47 C52 C51 -174.1(11) . . . . yes
C46 C53 C54 C55 174.1(11) . . . . yes
C46 C53 C58 C57 -174.0(11) . . . . yes
C46 C59 C60 C61 177.7(11) . . . . yes
C46 C59 C64 C63 -177.5(11) . . . . yes
C47 C46 C53 C54 154.7(11) . . . . yes
C47 C46 C53 C58 -31.8(12) . . . . yes
C47 C46 C59 C60 60.4(11) . . . . yes
C47 C46 C59 C64 -122.1(11) . . . . yes
C47 C48 C49 C50 1(1) . . . . yes
C47 C52 C51 C50 1(1) . . . . yes
C48 C47 C46 C53 152.1(11) . . . . yes
C48 C47 C46 C59 31.2(12) . . . . yes
C48 C47 C52 C51 -0.9(14) . . . . yes
C48 C49 C50 C51 -1(1) . . . . yes
C49 C48 C47 C52 -0.5(14) . . . . yes
C49 C50 C51 C52 0(1) . . . . yes
C52 C47 C46 C53 -34.8(12) . . . . yes
C52 C47 C46 C59 -155.7(11) . . . . yes
C53 C46 C59 C60 -65.7(11) . . . . yes
C53 C46 C59 C64 111.9(11) . . . . yes
C53 C54 C55 C56 -0.8(14) . . . . yes
C53 C58 C57 C56 1.1(15) . . . . yes
C54 C53 C46 C59 -81.6(11) . . . . yes
C54 C53 C58 C57 -0.4(13) . . . . yes
C54 C55 C56 C57 1.4(14) . . . . yes
C55 C54 C53 C58 0.3(13) . . . . yes
C55 C56 C57 C58 -1.5(15) . . . . yes
C58 C53 C46 C59 91.9(11) . . . . yes
C59 C60 C61 C62 0.4(13) . . . . yes
C59 C64 C63 C62 -0.7(14) . . . . yes
C60 C59 C64 C63 0.1(13) . . . . yes
C60 C61 C62 C63 -1.0(14) . . . . yes
C61 C60 C59 C64 0.0(13) . . . . yes
C61 C62 C63 C64 1.1(14) . . . . yes
C61 C62 C63 C64 1.1(14) . . . . yes
